data_1553549
loop_
_publ_author_name
'Wilbuer, J.'
'Grenz, D. C.'
'Schnakenburg, G.'
'Esser, B.'

_publ_section_title
;
 Donor- and acceptor-functionalized dibenzo[a,e]pentalenes: modulation of
 the electronic band gap
;
_journal_issue 5
_journal_name_full 'Organic Chemistry Frontiers'
_journal_page_first 658
_journal_paper_doi 10.1039/C6QO00487C
_journal_volume 4
_journal_year 2017
_chemical_formula_moiety '0.5(C56 H32 Br4)'
_chemical_formula_sum 'C28 H16 Br2'
_chemical_formula_weight 512.23
_space_group_crystal_system monoclinic
_space_group_IT_number 15
_space_group_name_Hall '-C 2yc'
_space_group_name_H-M_alt 'C 1 2/c 1'
_atom_sites_solution_hydrogens geom
_atom_sites_solution_primary direct
_atom_sites_solution_secondary difmap
_audit_creation_date 2014-10-13
_audit_creation_method
;
Olex2 1.2
(compiled 2014.07.22 svn.r2960 for OlexSys, GUI svn.r4862)
;
_audit_update_record
;
2016-07-26 deposited with the CCDC.
2016-09-27 downloaded from the CCDC.
;
_cell_angle_alpha 90.00
_cell_angle_beta 90.188(13)
_cell_angle_gamma 90.00
_cell_formula_units_Z 4
_cell_length_a 21.802(3)
_cell_length_b 4.9336(5)
_cell_length_c 18.875(3)
_cell_measurement_reflns_used 1335
_cell_measurement_temperature 123
_cell_measurement_theta_max 23.83
_cell_measurement_theta_min 2.84
_cell_volume 2030.2(5)
_computing_molecular_graphics 'Olex2 (Dolomanov et al., 2009)'
_computing_publication_material 'Olex2 (Dolomanov et al., 2009)'
_computing_structure_refinement 'XL (Sheldrick, 2008)'
_computing_structure_solution 'XS (Sheldrick, 2008)'
_diffrn_ambient_temperature 123
_diffrn_detector 'image plate (34 cm diameter)'
_diffrn_detector_area_resol_mean 6.67
_diffrn_detector_type STOE
_diffrn_measured_fraction_theta_full 0.998
_diffrn_measured_fraction_theta_max 0.999
_diffrn_measurement_device '2-circle goniometer'
_diffrn_measurement_device_type 'STOE IPDS-2T'
_diffrn_measurement_method 'rotation method'
_diffrn_radiation_collimation '0.5 mm diameter, monocapillary'
_diffrn_radiation_monochromator 'plane graphite'
_diffrn_radiation_polarisn_norm 0
_diffrn_radiation_type MoK\a
_diffrn_radiation_wavelength 0.71073
_diffrn_reflns_av_R_equivalents 0.1924
_diffrn_reflns_av_unetI/netI 0.2136
_diffrn_reflns_limit_h_max 28
_diffrn_reflns_limit_h_min -28
_diffrn_reflns_limit_k_max 6
_diffrn_reflns_limit_k_min -6
_diffrn_reflns_limit_l_max 24
_diffrn_reflns_limit_l_min -24
_diffrn_reflns_number 9384
_diffrn_reflns_theta_full 26.00
_diffrn_reflns_theta_max 28.00
_diffrn_reflns_theta_min 2.85
_diffrn_source 'sealed X-ray tube, 12 x 0.4 mm long-fine focus'
_diffrn_source_current 40
_diffrn_source_power 2.00
_diffrn_source_voltage 50
_exptl_absorpt_coefficient_mu 4.006
_exptl_absorpt_correction_T_max 0.9154
_exptl_absorpt_correction_T_min 0.7334
_exptl_absorpt_correction_type integration
_exptl_crystal_colour 'clear red'
_exptl_crystal_colour_lustre clear
_exptl_crystal_colour_primary red
_exptl_crystal_density_diffrn 1.676
_exptl_crystal_density_method 'not measured'
_exptl_crystal_description needle
_exptl_crystal_F_000 1016
_exptl_crystal_size_max 0.21
_exptl_crystal_size_mid 0.06
_exptl_crystal_size_min 0.05
_refine_diff_density_max 0.899
_refine_diff_density_min -1.620
_refine_diff_density_rms 0.148
_refine_ls_extinction_method none
_refine_ls_goodness_of_fit_ref 0.831
_refine_ls_hydrogen_treatment constr
_refine_ls_matrix_type full
_refine_ls_number_parameters 192
_refine_ls_number_reflns 2450
_refine_ls_number_restraints 36
_refine_ls_restrained_S_all 0.831
_refine_ls_R_factor_all 0.1474
_refine_ls_R_factor_gt 0.0681
_refine_ls_shift/su_max 0.000
_refine_ls_shift/su_mean 0.000
_refine_ls_structure_factor_coef Fsqd
_refine_ls_weighting_details 'calc w=1/[\s^2^(Fo^2^)+(0.0760P)^2^+0.0000P] where P=(Fo^2^+2Fc^2^)/3'
_refine_ls_weighting_scheme calc
_refine_ls_wR_factor_gt 0.1570
_refine_ls_wR_factor_ref 0.1785
_reflns_number_gt 1112
_reflns_number_total 2450
_reflns_threshold_expression >2sigma(I)
_cod_data_source_file c6qo00487c2.cif
_cod_data_source_block 3698
_cod_database_code 1553549
_olex2_refinement_description
;
1. Fixed Uiso
 At 1.2 times of:
  All C(H) groups
2. Uiso/Uaniso restraints and constraints
Br \\sim Br1S \\sim C6: within 1.7A with sigma of 0.009 and sigma for terminal
atoms of 0.018
Uanis(C12) \\sim Ueq, Uanis(C12S) \\sim Ueq, Uanis(C13S) \\sim Ueq: with sigma
of 0.009 and sigma for terminal atoms of 0.018
Uanis(Br1S) \\sim Ueq: with sigma of 0.005 and sigma for terminal atoms of 0.016
3. Others
 Sof(C14)=Sof(H14)=Sof(C10)=Sof(H10)=Sof(C13)=Sof(H13)=Sof(C11)=Sof(H11)=
 Sof(C12)=Sof(H12)=1-FVAR(1)
 Sof(C14S)=Sof(H14S)=Sof(C10S)=Sof(H10S)=Sof(C11S)=Sof(H11S)=Sof(C13S)=
 Sof(H13S)=Sof(C12S)=Sof(H12S)=FVAR(1)
 Sof(Br1S)=1-FVAR(2)
 Sof(Br)=FVAR(2)
4.a Aromatic/amide H refined with riding coordinates:
 C5(H5), C4(H4), C7(H7), C14S(H14S), C10S(H10S), C11S(H11S), C13S(H13S),
 C12S(H12S), C14(H14), C10(H10), C13(H13), C11(H11), C12(H12)
;
_olex2_submission_special_instructions 'No special instructions were received'

loop_
_space_group_symop_id
_space_group_symop_operation_xyz
1 'x, y, z'
2 '-x, y, -z+1/2'
3 'x+1/2, y+1/2, z'
4 '-x+1/2, y+1/2, -z+1/2'
5 '-x, -y, -z'
6 'x, -y, z-1/2'
7 '-x+1/2, -y+1/2, -z'
8 'x+1/2, -y+1/2, z-1/2'

loop_
_atom_site_label
_atom_site_type_symbol
_atom_site_fract_x
_atom_site_fract_y
_atom_site_fract_z
_atom_site_U_iso_or_equiv
_atom_site_adp_type
_atom_site_occupancy
_atom_site_calc_flag
_atom_site_disorder_assembly
_atom_site_disorder_group
_atom_site_refinement_flags_posn
_atom_site_refinement_flags_adp
C9 C 0.1227(4) -0.9206(16) 0.0613(4) 0.0313(19) Uani 1 d . . . .
C1 C 0.1774(4) -0.8999(16) 0.0183(4) 0.0322(17) Uani 1 d . . . .
C6 C 0.3250(4) -0.1466(15) 0.1452(5) 0.037(2) Uani 1 d . . . .
C3 C 0.2528(4) -0.5271(15) 0.0779(4) 0.0265(17) Uani 1 d A . . .
C5 C 0.2686(4) -0.2248(15) 0.1747(4) 0.0319(19) Uani 1 d A . . .
H5 H 0.2546 -0.1439 0.2173 0.038 Uiso 1 calc . . R .
C2 C 0.2282(4) -0.7337(14) 0.0284(4) 0.0303(19) Uani 1 d . . . .
C4 C 0.2333(4) -0.4231(16) 0.1406(4) 0.0344(19) Uani 1 d . . . .
H4 H 0.1960 -0.4843 0.1611 0.041 Uiso 1 calc A . R .
C8 C 0.3104(4) -0.4509(15) 0.0476(4) 0.0279(19) Uani 1 d . . . .
C7 C 0.3454(4) -0.2557(15) 0.0820(4) 0.034(2) Uani 1 d A . . .
H7 H 0.3831 -0.1973 0.0622 0.041 Uiso 1 calc . . R .
C14S C 0.0988(8) -1.175(3) 0.0827(9) 0.031(5) Uani 0.469(11) d A 1 . .
H14S H 0.1181 -1.3378 0.0680 0.037 Uiso 0.469(11) calc A 1 R .
C10S C 0.0934(9) -0.694(4) 0.0856(9) 0.034(5) Uani 0.469(11) d A 1 . .
H10S H 0.1081 -0.5200 0.0723 0.041 Uiso 0.469(11) calc A 1 R .
C11S C 0.0434(9) -0.713(4) 0.1286(11) 0.044(5) Uani 0.469(11) d A 1 . .
H11S H 0.0235 -0.5510 0.1427 0.053 Uiso 0.469(11) calc A 1 R .
C13S C 0.0465(9) -1.185(3) 0.1254(9) 0.034(4) Uani 0.469(11) d A 1 . U
H13S H 0.0290 -1.3570 0.1356 0.040 Uiso 0.469(11) calc A 1 R .
C12S C 0.0198(19) -0.960(8) 0.1529(17) 0.038(9) Uani 0.469(11) d A 1 . U
H12S H -0.0126 -0.9697 0.1863 0.045 Uiso 0.469(11) calc A 1 R .
C14 C 0.1235(7) -0.913(3) 0.1331(8) 0.035(4) Uani 0.531(11) d A 2 . .
H14 H 0.1612 -0.8927 0.1579 0.042 Uiso 0.531(11) calc A 2 R .
C10 C 0.0644(8) -0.941(3) 0.0270(9) 0.042(5) Uani 0.531(11) d A 2 . .
H10 H 0.0629 -0.9441 -0.0233 0.050 Uiso 0.531(11) calc A 2 R .
C13 C 0.0685(9) -0.935(3) 0.1700(9) 0.045(5) Uani 0.531(11) d A 2 . .
H13 H 0.0691 -0.9394 0.2204 0.054 Uiso 0.531(11) calc A 2 R .
C11 C 0.0098(8) -0.957(3) 0.0645(11) 0.048(5) Uani 0.531(11) d A 2 . .
H11 H -0.0286 -0.9702 0.0408 0.057 Uiso 0.531(11) calc A 2 R .
C12 C 0.0130(14) -0.952(5) 0.1341(14) 0.026(6) Uani 0.531(11) d A 2 . U
H12 H -0.0239 -0.9596 0.1607 0.032 Uiso 0.531(11) calc A 2 R .
Br Br 0.37380(5) 0.1082(2) 0.19487(5) 0.0351(4) Uani 0.920(4) d B 1 . .
Br1S Br 0.3785(8) -0.068(4) 0.2037(9) 0.068(5) Uani 0.080(4) d B 2 . U

loop_
_atom_site_aniso_label
_atom_site_aniso_U_11
_atom_site_aniso_U_22
_atom_site_aniso_U_33
_atom_site_aniso_U_23
_atom_site_aniso_U_13
_atom_site_aniso_U_12
C9 0.022(4) 0.024(4) 0.048(5) 0.001(4) -0.008(4) 0.004(4)
C1 0.031(4) 0.018(3) 0.047(4) -0.001(4) -0.007(4) 0.004(4)
C6 0.038(5) 0.019(4) 0.054(5) 0.006(4) 0.000(4) -0.001(4)
C3 0.022(4) 0.029(4) 0.029(4) 0.002(3) 0.000(3) 0.000(3)
C5 0.026(5) 0.026(4) 0.043(5) 0.001(3) -0.004(4) 0.007(4)
C2 0.031(5) 0.012(3) 0.048(5) 0.002(3) 0.003(4) 0.000(3)
C4 0.034(5) 0.028(4) 0.041(4) 0.005(4) -0.004(4) -0.002(4)
C8 0.026(5) 0.027(4) 0.031(4) 0.000(3) -0.005(3) 0.002(3)
C7 0.041(5) 0.022(4) 0.040(5) 0.004(3) 0.005(4) 0.009(4)
C14S 0.022(10) 0.031(9) 0.041(10) -0.011(7) 0.003(8) 0.007(7)
C10S 0.034(11) 0.036(9) 0.033(9) -0.006(7) -0.008(8) 0.003(8)
C11S 0.028(11) 0.038(10) 0.067(13) 0.000(10) 0.022(10) 0.005(9)
C13S 0.033(8) 0.026(7) 0.042(7) 0.001(6) 0.005(6) -0.016(6)
C12S 0.037(11) 0.038(11) 0.037(12) 0.000(8) -0.005(8) -0.004(7)
C14 0.026(8) 0.040(9) 0.039(9) 0.001(8) 0.003(7) -0.003(8)
C10 0.046(11) 0.040(10) 0.040(9) -0.011(7) 0.010(8) 0.014(8)
C13 0.049(13) 0.045(11) 0.041(9) 0.001(8) 0.007(9) -0.010(9)
C11 0.031(10) 0.038(10) 0.074(13) -0.019(8) 0.005(9) -0.005(7)
C12 0.029(9) 0.022(8) 0.028(9) 0.005(7) 0.006(7) -0.003(6)
Br 0.0375(5) 0.0224(6) 0.0453(5) -0.0065(5) -0.0010(4) -0.0064(6)
Br1S 0.065(8) 0.046(8) 0.093(8) 0.009(7) 0.020(6) 0.017(7)

loop_
_atom_type_symbol
_atom_type_description
_atom_type_scat_dispersion_real
_atom_type_scat_dispersion_imag
_atom_type_scat_source
C C 0.0033 0.0016 'International Tables Vol C Tables 4.2.6.8 and 6.1.1.4'
H H 0.0000 0.0000 'International Tables Vol C Tables 4.2.6.8 and 6.1.1.4'
Br Br -0.2901 2.4595 'International Tables Vol C Tables 4.2.6.8 and 6.1.1.4'

loop_
_geom_angle_atom_site_label_1
_geom_angle_atom_site_label_2
_geom_angle_atom_site_label_3
_geom_angle
_geom_angle_site_symmetry_1
_geom_angle_site_symmetry_3
C14S C9 C1 121.8(9) . .
C14S C9 C10 74.8(11) . .
C10S C9 C1 121.1(10) . .
C10S C9 C14S 117.1(12) . .
C10S C9 C10 78.1(10) . .
C14 C9 C1 123.4(10) . .
C14 C9 C14S 75.2(11) . .
C14 C9 C10S 69.4(10) . .
C14 C9 C10 117.6(11) . .
C10 C9 C1 118.9(9) . .
C9 C1 C8 126.3(7) . 7_535
C2 C1 C9 128.4(7) . .
C2 C1 C8 105.3(7) . 7_535
C5 C6 Br 118.5(6) . .
C5 C6 Br1S 114.7(9) . .
C7 C6 C5 121.2(8) . .
C7 C6 Br 120.2(7) . .
C7 C6 Br1S 116.1(9) . .
Br1S C6 Br 28.0(6) . .
C4 C3 C2 133.9(7) . .
C4 C3 C8 121.8(7) . .
C8 C3 C2 104.2(6) . .
C6 C5 H5 120.3 . .
C4 C5 C6 119.4(8) . .
C4 C5 H5 120.3 . .
C1 C2 C3 141.1(7) . .
C1 C2 C2 111.0(9) . 7_535
C2 C2 C3 107.8(8) 7_535 .
C3 C4 C5 119.3(8) . .
C3 C4 H4 120.4 . .
C5 C4 H4 120.4 . .
C3 C8 C1 111.7(7) . 7_535
C7 C8 C1 129.9(7) . 7_535
C7 C8 C3 118.5(7) . .
C6 C7 C8 119.7(8) . .
C6 C7 H7 120.2 . .
C8 C7 H7 120.2 . .
C9 C14S H14S 120.1 . .
C13S C14S C9 119.8(13) . .
C13S C14S H14S 120.1 . .
C9 C10S H10S 119.5 . .
C11S C10S C9 121.1(16) . .
C11S C10S H10S 119.5 . .
C10S C11S H11S 118.3 . .
C10S C11S C12S 123(2) . .
C12S C11S H11S 118.3 . .
C14S C13S H13S 118.6 . .
C12S C13S C14S 123(2) . .
C12S C13S H13S 118.6 . .
C11S C12S H12S 122.3 . .
C13S C12S C11S 115(3) . .
C13S C12S H12S 122.3 . .
C9 C14 H14 120.3 . .
C9 C14 C13 119.4(15) . .
C13 C14 H14 120.3 . .
C9 C10 H10 118.8 . .
C11 C10 C9 122.3(15) . .
C11 C10 H10 118.8 . .
C14 C13 H13 119.6 . .
C12 C13 C14 120.7(17) . .
C12 C13 H13 119.6 . .
C10 C11 H11 121.1 . .
C12 C11 C10 118(2) . .
C12 C11 H11 121.1 . .
C13 C12 H12 118.9 . .
C11 C12 C13 122(2) . .
C11 C12 H12 118.9 . .

loop_
_geom_bond_atom_site_label_1
_geom_bond_atom_site_label_2
_geom_bond_distance
_geom_bond_site_symmetry_2
C9 C1 1.447(11) .
C9 C14S 1.418(19) .
C9 C10S 1.368(18) .
C9 C14 1.354(17) .
C9 C10 1.43(2) .
C1 C2 1.391(11) .
C1 C8 1.471(11) 7_535
C6 C5 1.404(11) .
C6 C7 1.384(11) .
C6 Br 1.893(9) .
C6 Br1S 1.65(2) .
C3 C2 1.482(11) .
C3 C4 1.360(11) .
C3 C8 1.430(11) .
C5 H5 0.9500 .
C5 C4 1.401(11) .
C2 C2 1.445(15) 7_535
C4 H4 0.9500 .
C8 C1 1.471(11) 7_535
C8 C7 1.389(11) .
C7 H7 0.9500 .
C14S H14S 0.9500 .
C14S C13S 1.40(2) .
C10S H10S 0.9500 .
C10S C11S 1.37(2) .
C11S H11S 0.9500 .
C11S C12S 1.40(4) .
C13S H13S 0.9500 .
C13S C12S 1.36(4) .
C12S H12S 0.9500 .
C14 H14 0.9500 .
C14 C13 1.39(2) .
C10 H10 0.9500 .
C10 C11 1.39(2) .
C13 H13 0.9500 .
C13 C12 1.39(4) .
C11 H11 0.9500 .
C11 C12 1.32(3) .
C12 H12 0.9500 .

loop_
_geom_torsion_atom_site_label_1
_geom_torsion_atom_site_label_2
_geom_torsion_atom_site_label_3
_geom_torsion_atom_site_label_4
_geom_torsion
_geom_torsion_site_symmetry_1
_geom_torsion_site_symmetry_4
C9 C1 C2 C3 1.0(17) . .
C9 C1 C2 C2 -177.5(8) . 7_535
C9 C14S C13S C12S -6(3) . .
C9 C10S C11S C12S 2(3) . .
C9 C14 C13 C12 -3(3) . .
C9 C10 C11 C12 0(3) . .
C1 C9 C14S C13S 178.7(13) . .
C1 C9 C10S C11S -177.2(15) . .
C1 C9 C14 C13 -179.8(12) . .
C1 C9 C10 C11 -178.8(12) . .
C1 C8 C7 C6 -178.4(8) 7_535 .
C6 C5 C4 C3 -3.0(12) . .
C3 C8 C7 C6 2.0(11) . .
C5 C6 C7 C8 -1.6(12) . .
C2 C3 C4 C5 179.8(8) . .
C2 C3 C8 C1 0.0(8) . 7_535
C2 C3 C8 C7 179.7(7) . .
C4 C3 C2 C1 4.2(17) . .
C4 C3 C2 C2 -177.3(9) . 7_535
C4 C3 C8 C1 177.2(7) . 7_535
C4 C3 C8 C7 -3.1(11) . .
C8 C1 C2 C3 179.4(9) 7_535 .
C8 C1 C2 C2 1.0(11) 7_535 7_535
C8 C3 C2 C1 -179.1(10) . .
C8 C3 C2 C2 -0.6(10) . 7_535
C8 C3 C4 C5 3.6(12) . .
C7 C6 C5 C4 2.1(12) . .
C14S C9 C1 C2 -132.4(12) . .
C14S C9 C1 C8 49.5(15) . 7_535
C14S C9 C10S C11S 0(2) . .
C14S C9 C14 C13 -61.3(16) . .
C14S C9 C10 C11 62.9(16) . .
C14S C13S C12S C11S 8(4) . .
C10S C9 C1 C2 44.8(15) . .
C10S C9 C1 C8 -133.3(11) . 7_535
C10S C9 C14S C13S 1(2) . .
C10S C9 C14 C13 65.9(16) . .
C10S C9 C10 C11 -59.7(16) . .
C10S C11S C12S C13S -6(4) . .
C14 C9 C1 C2 -39.7(14) . .
C14 C9 C1 C8 142.2(11) . 7_535
C14 C9 C14S C13S 58.3(17) . .
C14 C9 C10S C11S -59.8(18) . .
C14 C9 C10 C11 -1(2) . .
C14 C13 C12 C11 2(3) . .
C10 C9 C1 C2 138.1(11) . .
C10 C9 C1 C8 -40.0(13) . 7_535
C10 C9 C14S C13S -66.4(17) . .
C10 C9 C10S C11S 66.1(19) . .
C10 C9 C14 C13 2(2) . .
C10 C11 C12 C13 -1(3) . .
Br C6 C5 C4 -176.8(6) . .
Br C6 C7 C8 177.3(6) . .
Br1S C6 C5 C4 -145.7(9) . .
Br1S C6 C7 C8 145.7(10) . .
